data_7211036
loop_
_publ_author_name
'He, Zhi'
'Pang, Qingqing'
'Rankine, Damien'
'Sumby, Christopher J.'
'Zhang, Lijuan'
'Doonan, Christian J.'
'Li, Qiaowei'

_publ_section_title
;
 Encapsulation of polyoxometalates within layered metal--organic
 frameworks with topological and pore control
;
_journal_issue 45
_journal_name_full CrystEngComm
_journal_page_first 9340
_journal_paper_doi 10.1039/c3ce41136b
_journal_volume 15
_journal_year 2013
_chemical_formula_sum 'C24 H21 Cu N O5'
_chemical_formula_weight 466.96
_chemical_name_systematic
; 
 ? 
;
_space_group_IT_number 15
_symmetry_cell_setting monoclinic
_symmetry_space_group_name_Hall '-C 2yc'
_symmetry_space_group_name_H-M 'C 1 2/c 1'
_atom_sites_solution_hydrogens geom
_atom_sites_solution_primary direct
_atom_sites_solution_secondary difmap
_audit_creation_method SHELXL-97
_cell_angle_alpha 90.00
_cell_angle_beta 113.821(17)
_cell_angle_gamma 90.00
_cell_formula_units_Z 8
_cell_length_a 29.26(4)
_cell_length_b 9.821(14)
_cell_length_c 18.95(3)
_cell_measurement_reflns_used 671
_cell_measurement_temperature 296(2)
_cell_measurement_theta_max 21.23
_cell_measurement_theta_min 1.96
_cell_volume 4982(13)
_computing_cell_refinement 'Bruker SMART'
_computing_data_collection 'Bruker SMART'
_computing_data_reduction 'Bruker SAINT'
_computing_molecular_graphics 'Bruker SHELXTL'
_computing_publication_material 'Bruker SHELXTL'
_computing_structure_refinement 'SHELXL-97 (Sheldrick, 1997)'
_computing_structure_solution 'SHELXS-97 (Sheldrick, 1990)'
_diffrn_ambient_temperature 296(2)
_diffrn_measured_fraction_theta_full 0.978
_diffrn_measured_fraction_theta_max 0.978
_diffrn_measurement_device_type 'CCD area detector'
_diffrn_measurement_method 'phi and omega scans'
_diffrn_radiation_monochromator graphite
_diffrn_radiation_source 'fine-focus sealed tube'
_diffrn_radiation_type MoK\a
_diffrn_radiation_wavelength 0.71073
_diffrn_reflns_av_R_equivalents 0.0925
_diffrn_reflns_av_sigmaI/netI 0.1261
_diffrn_reflns_limit_h_max 34
_diffrn_reflns_limit_h_min -34
_diffrn_reflns_limit_k_max 10
_diffrn_reflns_limit_k_min -11
_diffrn_reflns_limit_l_max 14
_diffrn_reflns_limit_l_min -21
_diffrn_reflns_number 11170
_diffrn_reflns_theta_full 24.81
_diffrn_reflns_theta_max 24.81
_diffrn_reflns_theta_min 2.21
_exptl_absorpt_coefficient_mu 0.908
_exptl_absorpt_correction_type none
_exptl_crystal_colour blue
_exptl_crystal_density_diffrn 1.245
_exptl_crystal_density_method 'not measured'
_exptl_crystal_description plate
_exptl_crystal_F_000 1928
_exptl_crystal_size_max 0.30
_exptl_crystal_size_mid 0.05
_exptl_crystal_size_min 0.05
_refine_diff_density_max 1.033
_refine_diff_density_min -0.435
_refine_diff_density_rms 0.120
_refine_ls_extinction_method none
_refine_ls_goodness_of_fit_ref 0.707
_refine_ls_hydrogen_treatment constr
_refine_ls_matrix_type full
_refine_ls_number_parameters 293
_refine_ls_number_reflns 4211
_refine_ls_number_restraints 0
_refine_ls_restrained_S_all 0.707
_refine_ls_R_factor_all 0.1020
_refine_ls_R_factor_gt 0.0582
_refine_ls_shift/su_max 0.001
_refine_ls_shift/su_mean 0.000
_refine_ls_structure_factor_coef Fsqd
_refine_ls_weighting_details 'calc w=1/[\s^2^(Fo^2^)+(0.2000P)^2^+0.0000P] where P=(Fo^2^+2Fc^2^)/3'
_refine_ls_weighting_scheme calc
_refine_ls_wR_factor_gt 0.2105
_refine_ls_wR_factor_ref 0.2320
_reflns_number_gt 2171
_reflns_number_total 4211
_reflns_threshold_expression >2sigma(I)
_cod_data_source_file c3ce41136b.txt
_cod_data_source_block ql_hz45_2_0m
_cod_depositor_comments
;
The following automatic conversions were performed:

'_symmetry_cell_setting' value 'Monoclinic' changed to 'monoclinic'
according to /home/saulius/struct/CIF-dictionaries/cif_core.dic
dictionary named 'cif_core.dic' version 2.4.2 from
2011-04-26.

'_exptl_absorpt_correction_type' value 'None' changed to
'none' according to
/home/saulius/struct/CIF-dictionaries/cif_core.dic dictionary named
'cif_core.dic' version 2.4.2 from 2011-04-26.

Automatic conversion script
Id: cif_fix_values 1891 2012-01-12 08:04:46Z andrius 
;
_cod_original_cell_volume 4981(13)
_cod_original_sg_symbol_H-M C2/c
_cod_database_code 7211036

loop_
_symmetry_equiv_pos_as_xyz
'x, y, z'
'-x, y, -z+1/2'
'x+1/2, y+1/2, z'
'-x+1/2, y+1/2, -z+1/2'
'-x, -y, -z'
'x, -y, z-1/2'
'-x+1/2, -y+1/2, -z'
'x+1/2, -y+1/2, z-1/2'

loop_
_atom_site_label
_atom_site_type_symbol
_atom_site_fract_x
_atom_site_fract_y
_atom_site_fract_z
_atom_site_U_iso_or_equiv
_atom_site_adp_type
_atom_site_occupancy
_atom_site_symmetry_multiplicity
_atom_site_calc_flag
_atom_site_refinement_flags
_atom_site_disorder_assembly
_atom_site_disorder_group
Cu1 Cu 0.23757(2) 0.65806(7) 0.04035(4) 0.0434(3) Uani 1 1 d . . .
O1 O 0.18607(15) 0.7907(5) 0.0358(3) 0.0579(12) Uani 1 1 d . . .
O2 O 0.29323(16) 0.5533(5) 0.0332(3) 0.0609(13) Uani 1 1 d . . .
O3 O 0.28728(16) 0.7563(5) 0.1297(3) 0.0633(13) Uani 1 1 d . . .
O4 O 0.19201(17) 0.5845(5) -0.0601(3) 0.0613(12) Uani 1 1 d . . .
O5 O 0.2230(3) 0.5035(9) 0.1092(5) 0.099(2) Uani 1 1 d . . .
C1 C 0.1388(2) 0.9958(6) -0.0004(4) 0.0499(16) Uani 1 1 d . . .
C2 C 0.1276(2) 1.1169(7) -0.0414(4) 0.0601(19) Uani 1 1 d . . .
H2 H 0.1469 1.1444 -0.0676 0.072 Uiso 1 1 calc R . .
C3 C 0.0885(2) 1.1972(7) -0.0441(4) 0.0611(19) Uani 1 1 d . . .
H3 H 0.0816 1.2771 -0.0729 0.073 Uiso 1 1 calc R . .
C4 C 0.0589(2) 1.1612(6) -0.0045(4) 0.0511(16) Uani 1 1 d . . .
C5 C 0.0706(2) 1.0411(7) 0.0396(4) 0.0571(17) Uani 1 1 d . . .
H5 H 0.0519 1.0164 0.0673 0.068 Uiso 1 1 calc R . .
C6 C 0.1100(2) 0.9588(7) 0.0419(4) 0.0553(17) Uani 1 1 d . . .
H6 H 0.1175 0.8793 0.0711 0.066 Uiso 1 1 calc R . .
C7 C 0.0147(2) 1.2451(6) -0.0094(4) 0.0504(16) Uani 1 1 d . . .
C8 C -0.0161(2) 1.3094(7) -0.0796(4) 0.0549(18) Uani 1 1 d . . .
H8 H -0.0082 1.3006 -0.1224 0.066 Uiso 1 1 calc R . .
C9 C -0.0578(2) 1.3856(6) -0.0860(4) 0.0501(16) Uani 1 1 d . . .
C10 C -0.0687(2) 1.3995(7) -0.0194(4) 0.0609(19) Uani 1 1 d . . .
H10 H -0.0963 1.4502 -0.0226 0.073 Uiso 1 1 calc R . .
C11 C -0.0388(3) 1.3385(7) 0.0505(4) 0.0627(19) Uani 1 1 d . . .
C12 C 0.0031(2) 1.2615(7) 0.0557(4) 0.0578(18) Uani 1 1 d . . .
H12 H 0.0233 1.2211 0.1024 0.069 Uiso 1 1 calc R . .
C13 C -0.0503(3) 1.3581(9) 0.1211(5) 0.094(3) Uani 1 1 d . . .
H13A H -0.0708 1.4377 0.1143 0.141 Uiso 1 1 calc R . .
H13B H -0.0197 1.3693 0.1659 0.141 Uiso 1 1 calc R . .
H13C H -0.0679 1.2798 0.1277 0.141 Uiso 1 1 calc R . .
C14 C -0.0904(2) 1.4505(7) -0.1597(4) 0.0513(16) Uani 1 1 d . . .
C15 C -0.0971(3) 1.3951(7) -0.2300(4) 0.064(2) Uani 1 1 d . . .
H15 H -0.0802 1.3152 -0.2305 0.077 Uiso 1 1 calc R . .
C16 C -0.1161(2) 1.5718(7) -0.1613(4) 0.0584(18) Uani 1 1 d . . .
H16 H -0.1124 1.6126 -0.1150 0.070 Uiso 1 1 calc R . .
C17 C -0.1465(2) 1.6317(6) -0.2294(4) 0.0581(18) Uani 1 1 d . . .
H17 H -0.1626 1.7127 -0.2281 0.070 Uiso 1 1 calc R . .
C18 C -0.1541(2) 1.5745(6) -0.3009(4) 0.0533(17) Uani 1 1 d . . .
C19 C -0.1282(2) 1.4532(7) -0.3009(4) 0.0624(18) Uani 1 1 d . . .
H19 H -0.1317 1.4124 -0.3471 0.075 Uiso 1 1 calc R . .
C20 C 0.1805(2) 0.9035(7) 0.0009(4) 0.0519(17) Uani 1 1 d . . .
C21 C -0.1890(2) 1.6380(7) -0.3770(5) 0.0548(18) Uani 1 1 d . . .
C22 C 0.2506(7) 0.459(3) 0.1641(12) 0.079(8) Uani 0.54(4) 1 d P A 1
H22 H 0.2723 0.5179 0.2006 0.095 Uiso 0.54(4) 1 calc PR A 1
C221 C 0.2287(10) 0.400(3) 0.121(2) 0.079(10) Uani 0.46(4) 1 d P A 2
H221 H 0.2105 0.3480 0.0777 0.095 Uiso 0.46(4) 1 calc PR A 2
C23 C 0.2887(6) 0.3032(17) 0.2638(8) 0.177(6) Uani 1 1 d . A .
H23A H 0.2912 0.3884 0.2899 0.265 Uiso 1 1 calc R . .
H23B H 0.3212 0.2764 0.2678 0.265 Uiso 1 1 calc R . .
H23C H 0.2758 0.2350 0.2870 0.265 Uiso 1 1 calc R . .
C24 C 0.2348(6) 0.1946(19) 0.1454(11) 0.215(8) Uani 1 1 d . A .
H24A H 0.2023 0.1815 0.1457 0.323 Uiso 1 1 calc R . .
H24B H 0.2563 0.1210 0.1724 0.323 Uiso 1 1 calc R . .
H24C H 0.2318 0.1969 0.0931 0.323 Uiso 1 1 calc R . .
N1 N 0.2550(3) 0.3185(8) 0.1820(5) 0.090(2) Uani 1 1 d . . .

loop_
_atom_site_aniso_label
_atom_site_aniso_U_11
_atom_site_aniso_U_22
_atom_site_aniso_U_33
_atom_site_aniso_U_23
_atom_site_aniso_U_13
_atom_site_aniso_U_12
Cu1 0.0374(5) 0.0373(5) 0.0541(5) 0.0023(4) 0.0171(4) 0.0033(3)
O1 0.053(3) 0.049(3) 0.075(3) 0.009(2) 0.029(3) 0.016(2)
O2 0.056(3) 0.058(3) 0.077(3) 0.010(2) 0.036(3) 0.014(2)
O3 0.054(3) 0.065(3) 0.060(3) -0.007(2) 0.012(2) -0.013(2)
O4 0.061(3) 0.061(3) 0.057(3) -0.002(2) 0.019(3) -0.006(2)
O5 0.094(5) 0.087(6) 0.121(7) 0.048(4) 0.050(5) 0.011(4)
C1 0.038(3) 0.050(4) 0.061(4) -0.004(3) 0.020(3) 0.007(3)
C2 0.057(4) 0.053(4) 0.077(5) 0.018(4) 0.034(4) 0.015(3)
C3 0.057(4) 0.053(4) 0.082(5) 0.022(4) 0.037(4) 0.021(3)
C4 0.044(4) 0.043(4) 0.063(4) 0.007(3) 0.018(3) 0.011(3)
C5 0.046(4) 0.055(4) 0.073(5) 0.004(4) 0.027(4) 0.007(3)
C6 0.044(4) 0.045(4) 0.073(5) 0.009(3) 0.019(4) 0.008(3)
C7 0.043(4) 0.044(4) 0.064(5) 0.005(3) 0.022(3) 0.007(3)
C8 0.046(4) 0.061(4) 0.061(5) 0.003(3) 0.026(4) 0.007(3)
C9 0.043(4) 0.049(4) 0.059(4) 0.007(3) 0.021(3) 0.006(3)
C10 0.046(4) 0.056(4) 0.080(5) 0.006(4) 0.025(4) 0.016(3)
C11 0.061(4) 0.067(5) 0.068(5) 0.004(4) 0.034(4) 0.019(4)
C12 0.053(4) 0.057(4) 0.060(5) 0.010(3) 0.019(4) 0.013(3)
C13 0.096(6) 0.125(8) 0.074(6) 0.009(5) 0.048(5) 0.038(6)
C14 0.039(3) 0.056(4) 0.056(4) 0.008(3) 0.016(3) 0.007(3)
C15 0.056(4) 0.062(4) 0.075(6) 0.014(4) 0.026(4) 0.024(3)
C16 0.046(4) 0.064(4) 0.054(4) 0.000(4) 0.008(3) 0.015(3)
C17 0.049(4) 0.050(4) 0.069(5) 0.000(4) 0.017(4) 0.012(3)
C18 0.039(3) 0.050(4) 0.069(5) 0.012(4) 0.019(3) -0.002(3)
C19 0.058(4) 0.063(4) 0.071(5) 0.005(4) 0.031(4) 0.004(4)
C20 0.038(4) 0.050(4) 0.057(4) -0.011(4) 0.007(3) 0.002(3)
C21 0.029(3) 0.053(4) 0.076(5) 0.018(4) 0.016(3) -0.002(3)
C22 0.062(11) 0.108(18) 0.053(12) -0.039(13) 0.008(9) -0.023(11)
C221 0.085(17) 0.059(15) 0.10(2) 0.022(15) 0.042(17) 0.019(12)
C23 0.182(14) 0.258(18) 0.100(10) -0.021(11) 0.066(10) -0.016(13)
C24 0.171(15) 0.215(17) 0.22(2) -0.089(16) 0.044(14) -0.015(14)
N1 0.099(6) 0.071(5) 0.113(7) 0.028(5) 0.058(5) 0.023(4)

loop_
_atom_type_symbol
_atom_type_description
_atom_type_scat_dispersion_real
_atom_type_scat_dispersion_imag
_atom_type_scat_source
C C 0.0033 0.0016 'International Tables Vol C Tables 4.2.6.8 and 6.1.1.4'
H H 0.0000 0.0000 'International Tables Vol C Tables 4.2.6.8 and 6.1.1.4'
O O 0.0106 0.0060 'International Tables Vol C Tables 4.2.6.8 and 6.1.1.4'
Cu Cu 0.3201 1.2651 'International Tables Vol C Tables 4.2.6.8 and 6.1.1.4'
N N 0.0061 0.0033 'International Tables Vol C Tables 4.2.6.8 and 6.1.1.4'

loop_
_geom_angle_atom_site_label_1
_geom_angle_atom_site_label_2
_geom_angle_atom_site_label_3
_geom_angle
_geom_angle_site_symmetry_1
_geom_angle_site_symmetry_3
O1 Cu1 O4 89.6(2) . .
O1 Cu1 O2 168.38(19) . .
O4 Cu1 O2 89.9(2) . .
O1 Cu1 O3 90.0(2) . .
O4 Cu1 O3 169.17(19) . .
O2 Cu1 O3 88.3(2) . .
O1 Cu1 O5 99.0(2) . .
O4 Cu1 O5 96.0(3) . .
O2 Cu1 O5 92.6(2) . .
O3 Cu1 O5 94.8(3) . .
O1 Cu1 Cu1 84.70(17) . 7_565
O4 Cu1 Cu1 85.90(18) . 7_565
O2 Cu1 Cu1 83.68(16) . 7_565
O3 Cu1 Cu1 83.28(18) . 7_565
O5 Cu1 Cu1 175.79(18) . 7_565
C20 O1 Cu1 122.5(4) . .
C20 O2 Cu1 123.3(4) 7_565 .
C21 O3 Cu1 123.3(5) 8_576 .
C21 O4 Cu1 121.2(4) 2_544 .
C221 O5 C22 54.6(16) . .
C221 O5 Cu1 140.1(14) . .
C22 O5 Cu1 126.5(13) . .
C2 C1 C6 118.3(6) . .
C2 C1 C20 122.1(6) . .
C6 C1 C20 119.6(6) . .
C3 C2 C1 121.3(6) . .
C3 C2 H2 119.4 . .
C1 C2 H2 119.4 . .
C2 C3 C4 121.4(6) . .
C2 C3 H3 119.3 . .
C4 C3 H3 119.3 . .
C3 C4 C5 118.4(6) . .
C3 C4 C7 122.1(6) . .
C5 C4 C7 119.5(6) . .
C6 C5 C4 120.3(6) . .
C6 C5 H5 119.9 . .
C4 C5 H5 119.9 . .
C5 C6 C1 120.3(6) . .
C5 C6 H6 119.8 . .
C1 C6 H6 119.8 . .
C12 C7 C8 119.0(6) . .
C12 C7 C4 120.7(6) . .
C8 C7 C4 120.3(6) . .
C9 C8 C7 121.4(6) . .
C9 C8 H8 119.3 . .
C7 C8 H8 119.3 . .
C8 C9 C10 118.3(6) . .
C8 C9 C14 121.3(6) . .
C10 C9 C14 120.3(6) . .
C11 C10 C9 121.4(6) . .
C11 C10 H10 119.3 . .
C9 C10 H10 119.3 . .
C10 C11 C12 119.6(6) . .
C10 C11 C13 120.3(6) . .
C12 C11 C13 120.2(7) . .
C11 C12 C7 120.4(6) . .
C11 C12 H12 119.8 . .
C7 C12 H12 119.8 . .
C11 C13 H13A 109.5 . .
C11 C13 H13B 109.5 . .
H13A C13 H13B 109.5 . .
C11 C13 H13C 109.5 . .
H13A C13 H13C 109.5 . .
H13B C13 H13C 109.5 . .
C15 C14 C16 116.7(6) . .
C15 C14 C9 121.9(6) . .
C16 C14 C9 121.5(6) . .
C14 C15 C19 123.2(6) . .
C14 C15 H15 118.4 . .
C19 C15 H15 118.4 . .
C17 C16 C14 121.6(6) . .
C17 C16 H16 119.2 . .
C14 C16 H16 119.2 . .
C16 C17 C18 121.9(6) . .
C16 C17 H17 119.1 . .
C18 C17 H17 119.1 . .
C17 C18 C19 117.6(6) . .
C17 C18 C21 122.4(6) . .
C19 C18 C21 120.0(7) . .
C15 C19 C18 118.9(7) . .
C15 C19 H19 120.5 . .
C18 C19 H19 120.5 . .
O2 C20 O1 125.8(6) 7_565 .
O2 C20 C1 116.4(6) 7_565 .
O1 C20 C1 117.8(6) . .
O4 C21 O3 126.2(6) 2_564 8_475
O4 C21 C18 119.0(6) 2_564 .
O3 C21 C18 114.8(7) 8_475 .
O5 C22 N1 125(2) . .
O5 C22 H22 117.6 . .
N1 C22 H22 117.6 . .
O5 C221 N1 138(4) . .
O5 C221 H221 110.9 . .
N1 C221 H221 110.9 . .
N1 C23 H23A 109.5 . .
N1 C23 H23B 109.5 . .
H23A C23 H23B 109.5 . .
N1 C23 H23C 109.5 . .
H23A C23 H23C 109.5 . .
H23B C23 H23C 109.5 . .
N1 C24 H24A 109.5 . .
N1 C24 H24B 109.5 . .
H24A C24 H24B 109.5 . .
N1 C24 H24C 109.5 . .
H24A C24 H24C 109.5 . .
H24B C24 H24C 109.5 . .
C221 N1 C24 96.2(19) . .
C221 N1 C22 42.0(12) . .
C24 N1 C22 138.2(15) . .
C221 N1 C23 149.8(19) . .
C24 N1 C23 113.7(12) . .
C22 N1 C23 108.1(13) . .

loop_
_geom_bond_atom_site_label_1
_geom_bond_atom_site_label_2
_geom_bond_distance
_geom_bond_site_symmetry_2
Cu1 O1 1.967(5) .
Cu1 O4 1.968(5) .
Cu1 O2 1.976(5) .
Cu1 O3 1.981(5) .
Cu1 O5 2.154(7) .
Cu1 Cu1 2.651(3) 7_565
O1 C20 1.266(8) .
O2 C20 1.263(8) 7_565
O3 C21 1.284(8) 8_576
O4 C21 1.271(8) 2_544
O5 C221 1.04(2) .
O5 C22 1.12(2) .
C1 C2 1.386(9) .
C1 C6 1.425(8) .
C1 C20 1.511(8) .
C2 C3 1.372(9) .
C2 H2 0.9300 .
C3 C4 1.402(9) .
C3 H3 0.9300 .
C4 C5 1.405(9) .
C4 C7 1.506(8) .
C5 C6 1.395(8) .
C5 H5 0.9300 .
C6 H6 0.9300 .
C7 C12 1.414(9) .
C7 C8 1.419(9) .
C8 C9 1.396(8) .
C8 H8 0.9300 .
C9 C10 1.427(9) .
C9 C14 1.480(9) .
C10 C11 1.393(10) .
C10 H10 0.9300 .
C11 C12 1.409(9) .
C11 C13 1.520(10) .
C12 H12 0.9300 .
C13 H13A 0.9600 .
C13 H13B 0.9600 .
C13 H13C 0.9600 .
C14 C15 1.377(9) .
C14 C16 1.402(9) .
C15 C19 1.404(9) .
C15 H15 0.9300 .
C16 C17 1.369(9) .
C16 H16 0.9300 .
C17 C18 1.399(9) .
C17 H17 0.9300 .
C18 C19 1.411(9) .
C18 C21 1.524(9) .
C19 H19 0.9300 .
C20 O2 1.263(8) 7_565
C21 O4 1.271(8) 2_564
C21 O3 1.284(8) 8_475
C22 N1 1.41(3) .
C22 H22 0.9300 .
C221 N1 1.36(3) .
C221 H221 0.9300 .
C23 N1 1.470(15) .
C23 H23A 0.9600 .
C23 H23B 0.9600 .
C23 H23C 0.9600 .
C24 N1 1.407(16) .
C24 H24A 0.9600 .
C24 H24B 0.9600 .
C24 H24C 0.9600 .
